data_7226856
loop_
_publ_author_name
'Han, HongFei'
'Guo, Zhiqiang'
'Zhang, ShaoFeng'
'Li, Jie'
'Wei, Xuehong'

_publ_section_title
;
 Guanidinatoaluminum Complexes: Synthesis, Crystal Structures and
 Reactivities
;
_journal_name_full 'RSC Adv.'
_journal_paper_doi 10.1039/C6RA18367K
_journal_year 2016
_chemical_formula_moiety 'C40 H82 Al4 N6 O2'
_chemical_formula_sum 'C40 H82 Al4 N6 O2'
_chemical_formula_weight 787.04
_chemical_name_systematic
; 
 ? 
;
_space_group_IT_number 14
_symmetry_cell_setting monoclinic
_symmetry_space_group_name_Hall '-P 2ybc'
_symmetry_space_group_name_H-M 'P 1 21/c 1'
_atom_sites_solution_hydrogens geom
_atom_sites_solution_primary direct
_atom_sites_solution_secondary difmap
_audit_creation_method SHELXL-97
_audit_update_record
;
2016-01-15 deposited with the CCDC.
2016-10-20 downloaded from the CCDC.
;
_cell_angle_alpha 90.00
_cell_angle_beta 129.232(2)
_cell_angle_gamma 90.00
_cell_formula_units_Z 2
_cell_length_a 11.1562(4)
_cell_length_b 16.8733(6)
_cell_length_c 16.4632(4)
_cell_measurement_reflns_used 9267
_cell_measurement_temperature 200(2)
_cell_measurement_theta_max 30.4025
_cell_measurement_theta_min 2.8931
_cell_volume 2400.51(15)
_computing_structure_refinement 'SHELXL-97 (Sheldrick, 2008)'
_computing_structure_solution 'SHELXS-97 (Sheldrick, 2008)'
_diffrn_ambient_temperature 200(2)
_diffrn_measured_fraction_theta_full 0.997
_diffrn_measured_fraction_theta_max 0.997
_diffrn_measurement_device_type 'Bruker SMART CCD area-detector'
_diffrn_radiation_monochromator graphite
_diffrn_radiation_source 'fine-focus sealed tube'
_diffrn_radiation_type MoK\a
_diffrn_radiation_wavelength 0.71073
_diffrn_reflns_av_R_equivalents 0.0565
_diffrn_reflns_av_sigmaI/netI 0.0474
_diffrn_reflns_limit_h_max 16
_diffrn_reflns_limit_h_min -16
_diffrn_reflns_limit_k_max 24
_diffrn_reflns_limit_k_min -24
_diffrn_reflns_limit_l_max 19
_diffrn_reflns_limit_l_min -23
_diffrn_reflns_number 28615
_diffrn_reflns_theta_full 30.79
_diffrn_reflns_theta_max 30.79
_diffrn_reflns_theta_min 2.89
_exptl_absorpt_coefficient_mu 0.134
_exptl_absorpt_correction_T_max 0.9508
_exptl_absorpt_correction_T_min 0.9421
_exptl_absorpt_correction_type multi-scan
_exptl_absorpt_process_details sadabs
_exptl_crystal_colour colourless
_exptl_crystal_density_diffrn 1.089
_exptl_crystal_density_method 'not measured'
_exptl_crystal_description block
_exptl_crystal_F_000 864
_exptl_crystal_size_max 0.45
_exptl_crystal_size_mid 0.40
_exptl_crystal_size_min 0.38
_refine_diff_density_max 0.493
_refine_diff_density_min -0.285
_refine_diff_density_rms 0.060
_refine_ls_extinction_method none
_refine_ls_goodness_of_fit_ref 1.071
_refine_ls_hydrogen_treatment mixed
_refine_ls_matrix_type full
_refine_ls_number_parameters 251
_refine_ls_number_reflns 7485
_refine_ls_number_restraints 0
_refine_ls_restrained_S_all 1.071
_refine_ls_R_factor_all 0.1060
_refine_ls_R_factor_gt 0.0638
_refine_ls_shift/su_max 0.001
_refine_ls_shift/su_mean 0.000
_refine_ls_structure_factor_coef Fsqd
_refine_ls_weighting_details 'calc w=1/[\s^2^(Fo^2^)+(0.0668P)^2^+1.4762P] where P=(Fo^2^+2Fc^2^)/3'
_refine_ls_weighting_scheme calc
_refine_ls_wR_factor_gt 0.1474
_refine_ls_wR_factor_ref 0.1721
_reflns_number_gt 5017
_reflns_number_total 7485
_reflns_threshold_expression >2sigma(I)
_cod_data_source_file c6ra18367k2.cif
_cod_data_source_block Compound_7
_cod_original_cell_volume 2400.51(13)
_cod_original_sg_symbol_H-M P21/c
_cod_database_code 7226856

loop_
_symmetry_equiv_pos_as_xyz
'x, y, z'
'-x, y+1/2, -z+1/2'
'-x, -y, -z'
'x, -y-1/2, z-1/2'

loop_
_atom_site_label
_atom_site_type_symbol
_atom_site_fract_x
_atom_site_fract_y
_atom_site_fract_z
_atom_site_U_iso_or_equiv
_atom_site_adp_type
_atom_site_occupancy
_atom_site_symmetry_multiplicity
_atom_site_calc_flag
_atom_site_refinement_flags
_atom_site_disorder_assembly
_atom_site_disorder_group
Al1 Al 0.95888(7) 0.92680(3) 0.96744(4) 0.02748(14) Uani 1 1 d . . .
Al2 Al 1.29754(7) 0.96764(3) 1.20706(5) 0.03058(15) Uani 1 1 d . . .
O1 O 1.13500(16) 0.97724(7) 1.06978(10) 0.0281(3) Uani 1 1 d . . .
N1 N 0.7742(2) 0.83031(11) 0.68777(15) 0.0390(4) Uani 1 1 d . A .
N2 N 0.94240(19) 0.89768(9) 0.84985(12) 0.0286(3) Uani 1 1 d . . .
N3 N 0.67911(19) 0.92301(10) 0.74370(13) 0.0302(3) Uani 1 1 d . . .
C1 C 0.7983(2) 0.88438(11) 0.76008(15) 0.0300(4) Uani 1 1 d . . .
C2 C 0.8490(4) 0.75260(14) 0.7199(2) 0.0564(7) Uani 1 1 d . . .
H2A H 0.9079 0.7470 0.7964 0.085 Uiso 1 1 d R A .
H2B H 0.9236 0.7500 0.7064 0.085 Uiso 1 1 d R . .
C3A C 0.8025(10) 0.7076(4) 0.7746(7) 0.065(2) Uani 0.447(9) 1 d P A 1
H3A1 H 0.6895 0.7033 0.7283 0.098 Uiso 0.447(9) 1 calc PR A 1
H3A2 H 0.8396 0.7357 0.8389 0.098 Uiso 0.447(9) 1 calc PR A 1
H3A3 H 0.8480 0.6544 0.7925 0.098 Uiso 0.447(9) 1 calc PR A 1
C3B C 0.7591(7) 0.6835(4) 0.6883(7) 0.092(3) Uani 0.553(9) 1 d P A 2
H3B1 H 0.6862 0.6893 0.7022 0.138 Uiso 0.553(9) 1 calc PR A 2
H3B2 H 0.8269 0.6380 0.7275 0.138 Uiso 0.553(9) 1 calc PR A 2
H3B3 H 0.7016 0.6750 0.6131 0.138 Uiso 0.553(9) 1 calc PR A 2
C4 C 0.6868(3) 0.85294(18) 0.57794(19) 0.0538(6) Uani 1 1 d . . .
H4A H 0.6279 0.9020 0.5642 0.065 Uiso 1 1 calc R A .
H4B H 0.6115 0.8106 0.5326 0.065 Uiso 1 1 calc R . .
C5 C 0.7902(4) 0.8666(2) 0.5497(3) 0.0704(9) Uani 1 1 d . A .
H5A H 0.8612 0.9105 0.5917 0.106 Uiso 1 1 calc R . .
H5B H 0.7266 0.8798 0.4751 0.106 Uiso 1 1 calc R . .
H5C H 0.8498 0.8185 0.5641 0.106 Uiso 1 1 calc R . .
C6 C 1.0754(2) 0.88765(11) 0.85134(16) 0.0307(4) Uani 1 1 d . . .
H6 H 1.0373 0.8603 0.7850 0.037 Uiso 1 1 calc R . .
C7 C 1.1997(3) 0.83598(14) 0.94260(19) 0.0419(5) Uani 1 1 d . . .
H7A H 1.1545 0.7842 0.9388 0.050 Uiso 1 1 calc R . .
H7B H 1.2393 0.8618 1.0094 0.050 Uiso 1 1 calc R . .
C8 C 1.3330(3) 0.82273(17) 0.9403(2) 0.0544(7) Uani 1 1 d . . .
H8A H 1.4156 0.7919 1.0029 0.065 Uiso 1 1 calc R . .
H8B H 1.2955 0.7916 0.8773 0.065 Uiso 1 1 calc R . .
C9 C 1.3988(3) 0.90067(18) 0.9388(2) 0.0575(7) Uani 1 1 d . . .
H9A H 1.4781 0.8901 0.9307 0.069 Uiso 1 1 calc R . .
H9B H 1.4499 0.9283 1.0065 0.069 Uiso 1 1 calc R . .
C10 C 1.2741(3) 0.95383(17) 0.8501(2) 0.0503(6) Uani 1 1 d . . .
H10A H 1.2317 0.9292 0.7821 0.060 Uiso 1 1 calc R . .
H10B H 1.3201 1.0055 0.8547 0.060 Uiso 1 1 calc R . .
C11 C 1.1433(3) 0.96724(13) 0.85505(19) 0.0391(5) Uani 1 1 d . . .
H11A H 1.1837 0.9954 0.9207 0.047 Uiso 1 1 calc R . .
H11B H 1.0617 1.0005 0.7951 0.047 Uiso 1 1 calc R . .
C12 C 0.5234(2) 0.88469(12) 0.67395(16) 0.0336(4) Uani 1 1 d . . .
H12 H 0.5326 0.8360 0.6437 0.040 Uiso 1 1 calc R . .
C13 C 0.4008(3) 0.93801(13) 0.58257(17) 0.0390(5) Uani 1 1 d . . .
H13A H 0.4329 0.9516 0.5403 0.047 Uiso 1 1 calc R . .
H13B H 0.3927 0.9879 0.6104 0.047 Uiso 1 1 calc R . .
C14 C 0.2426(3) 0.89712(16) 0.51256(19) 0.0475(6) Uani 1 1 d . . .
H14A H 0.1646 0.9341 0.4567 0.057 Uiso 1 1 calc R . .
H14B H 0.2478 0.8503 0.4786 0.057 Uiso 1 1 calc R . .
C15 C 0.1935(3) 0.87107(18) 0.5761(2) 0.0566(7) Uani 1 1 d . . .
H15A H 0.1767 0.9184 0.6033 0.068 Uiso 1 1 calc R . .
H15B H 0.0945 0.8418 0.5301 0.068 Uiso 1 1 calc R . .
C16 C 0.3147(3) 0.81867(17) 0.6669(2) 0.0514(6) Uani 1 1 d . . .
H16A H 0.3227 0.7686 0.6393 0.062 Uiso 1 1 calc R . .
H16B H 0.2822 0.8054 0.7089 0.062 Uiso 1 1 calc R . .
C17 C 0.4730(3) 0.85877(15) 0.73722(18) 0.0421(5) Uani 1 1 d . . .
H17A H 0.5503 0.8215 0.7929 0.051 Uiso 1 1 calc R . .
H17B H 0.4683 0.9056 0.7713 0.051 Uiso 1 1 calc R . .
C18 C 0.8973(3) 0.84178(14) 1.01362(19) 0.0466(6) Uani 1 1 d . . .
H18A H 0.9801 0.8022 1.0519 0.070 Uiso 1 1 calc R . .
H18B H 0.8026 0.8169 0.9525 0.070 Uiso 1 1 calc R . .
H18C H 0.8783 0.8634 1.0598 0.070 Uiso 1 1 calc R . .
C19 C 1.2541(3) 0.90101(14) 1.28399(19) 0.0472(6) Uani 1 1 d . . .
H19A H 1.1659 0.9230 1.2761 0.071 Uiso 1 1 calc R . .
H19B H 1.3452 0.8998 1.3585 0.071 Uiso 1 1 calc R . .
H19C H 1.2294 0.8470 1.2557 0.071 Uiso 1 1 calc R . .
C20 C 1.4712(3) 0.92800(17) 1.2158(2) 0.0532(6) Uani 1 1 d . . .
H20A H 1.4507 0.8731 1.1908 0.080 Uiso 1 1 calc R . .
H20B H 1.5666 0.9301 1.2888 0.080 Uiso 1 1 calc R . .
H20C H 1.4827 0.9610 1.1722 0.080 Uiso 1 1 calc R . .

loop_
_atom_site_aniso_label
_atom_site_aniso_U_11
_atom_site_aniso_U_22
_atom_site_aniso_U_33
_atom_site_aniso_U_23
_atom_site_aniso_U_13
_atom_site_aniso_U_12
Al1 0.0376(3) 0.0225(3) 0.0280(3) -0.0014(2) 0.0235(3) -0.0025(2)
Al2 0.0356(3) 0.0285(3) 0.0289(3) -0.0019(2) 0.0209(3) 0.0012(2)
O1 0.0357(7) 0.0249(6) 0.0277(6) -0.0022(5) 0.0220(6) -0.0012(5)
N1 0.0462(10) 0.0380(10) 0.0382(10) -0.0131(8) 0.0292(9) -0.0039(8)
N2 0.0339(8) 0.0278(8) 0.0292(8) -0.0034(6) 0.0224(7) -0.0006(6)
N3 0.0331(8) 0.0295(8) 0.0303(8) -0.0040(6) 0.0211(7) -0.0020(6)
C1 0.0411(11) 0.0247(9) 0.0309(9) -0.0020(7) 0.0260(9) -0.0029(8)
C2 0.087(2) 0.0314(12) 0.0785(19) -0.0132(12) 0.0652(18) -0.0039(12)
C3A 0.091(5) 0.038(3) 0.088(6) 0.015(3) 0.067(5) 0.007(3)
C3B 0.064(4) 0.056(4) 0.142(8) -0.048(4) 0.059(4) -0.023(3)
C4 0.0617(16) 0.0668(17) 0.0357(12) -0.0158(12) 0.0321(12) -0.0091(13)
C5 0.101(3) 0.0668(19) 0.077(2) 0.0190(16) 0.072(2) 0.0277(17)
C6 0.0373(10) 0.0291(9) 0.0340(10) -0.0020(8) 0.0265(9) -0.0001(8)
C7 0.0468(13) 0.0381(11) 0.0506(13) 0.0052(10) 0.0355(12) 0.0089(9)
C8 0.0513(15) 0.0567(16) 0.0665(17) 0.0074(13) 0.0425(14) 0.0175(12)
C9 0.0415(13) 0.0785(19) 0.0620(17) -0.0044(14) 0.0373(13) -0.0001(13)
C10 0.0520(14) 0.0565(15) 0.0593(15) -0.0025(12) 0.0432(13) -0.0083(12)
C11 0.0441(12) 0.0333(11) 0.0487(12) -0.0011(9) 0.0336(11) -0.0028(9)
C12 0.0349(10) 0.0322(10) 0.0347(10) -0.0060(8) 0.0225(9) -0.0056(8)
C13 0.0367(11) 0.0387(11) 0.0373(11) -0.0051(9) 0.0213(10) -0.0060(9)
C14 0.0372(12) 0.0534(14) 0.0413(12) -0.0075(11) 0.0198(11) -0.0072(10)
C15 0.0438(14) 0.0684(18) 0.0594(16) -0.0150(14) 0.0335(13) -0.0137(12)
C16 0.0548(15) 0.0569(15) 0.0549(15) -0.0119(12) 0.0406(13) -0.0200(12)
C17 0.0469(13) 0.0437(12) 0.0419(12) -0.0049(10) 0.0310(11) -0.0092(10)
C18 0.0630(16) 0.0358(11) 0.0463(13) 0.0014(10) 0.0370(13) -0.0100(11)
C19 0.0624(15) 0.0406(12) 0.0370(12) 0.0084(10) 0.0308(12) 0.0024(11)
C20 0.0443(13) 0.0656(17) 0.0444(13) -0.0222(12) 0.0256(12) -0.0092(12)

loop_
_atom_type_symbol
_atom_type_description
_atom_type_scat_dispersion_real
_atom_type_scat_dispersion_imag
_atom_type_scat_source
C C 0.0033 0.0016 'International Tables Vol C Tables 4.2.6.8 and 6.1.1.4'
H H 0.0000 0.0000 'International Tables Vol C Tables 4.2.6.8 and 6.1.1.4'
Al Al 0.0645 0.0514 'International Tables Vol C Tables 4.2.6.8 and 6.1.1.4'
N N 0.0061 0.0033 'International Tables Vol C Tables 4.2.6.8 and 6.1.1.4'
O O 0.0106 0.0060 'International Tables Vol C Tables 4.2.6.8 and 6.1.1.4'

loop_
_geom_angle_atom_site_label_1
_geom_angle_atom_site_label_2
_geom_angle_atom_site_label_3
_geom_angle
_geom_angle_site_symmetry_1
_geom_angle_site_symmetry_3
O1 Al1 O1 87.09(7) . 3_777
O1 Al1 N2 115.05(7) . .
O1 Al1 N2 103.01(7) 3_777 .
O1 Al1 C18 115.48(9) . .
O1 Al1 C18 121.40(10) 3_777 .
N2 Al1 C18 112.31(9) . .
O1 Al1 Al1 43.74(4) . 3_777
O1 Al1 Al1 43.35(5) 3_777 3_777
N2 Al1 Al1 116.54(6) . 3_777
C18 Al1 Al1 131.02(8) . 3_777
O1 Al2 N3 101.48(7) . 3_777
O1 Al2 C20 106.62(9) . .
N3 Al2 C20 114.94(10) 3_777 .
O1 Al2 C19 113.37(10) . .
N3 Al2 C19 107.03(9) 3_777 .
C20 Al2 C19 112.98(12) . .
Al1 O1 Al2 140.34(8) . .
Al1 O1 Al1 92.91(7) . 3_777
Al2 O1 Al1 114.39(7) . 3_777
C1 N1 C4 120.43(19) . .
C1 N1 C2 121.6(2) . .
C4 N1 C2 117.6(2) . .
C1 N2 C6 119.20(16) . .
C1 N2 Al1 116.29(13) . .
C6 N2 Al1 124.50(13) . .
C1 N3 C12 117.76(16) . .
C1 N3 Al2 121.02(13) . 3_777
C12 N3 Al2 120.65(13) . 3_777
N2 C1 N3 118.77(17) . .
N2 C1 N1 120.12(18) . .
N3 C1 N1 121.09(19) . .
C3B C2 N1 120.0(4) . .
C3B C2 C3A 50.7(4) . .
N1 C2 C3A 109.7(3) . .
C3B C2 H2A 97.9 . .
N1 C2 H2A 108.3 . .
C3A C2 H2A 52.5 . .
C3B C2 H2B 112.5 . .
N1 C2 H2B 109.1 . .
C3A C2 H2B 140.6 . .
H2A C2 H2B 107.8 . .
C2 C3A H2A 41.2 . .
C2 C3A H3A1 109.5 . .
H2A C3A H3A1 144.5 . .
C2 C3A H3A2 109.5 . .
H2A C3A H3A2 75.1 . .
C2 C3A H3A3 109.5 . .
H2A C3A H3A3 101.3 . .
C2 C3B H3B1 109.5 . .
C2 C3B H3B2 109.5 . .
H3B1 C3B H3B2 109.5 . .
C2 C3B H3B3 109.5 . .
H3B1 C3B H3B3 109.5 . .
H3B2 C3B H3B3 109.5 . .
N1 C4 C5 112.3(2) . .
N1 C4 H4A 109.1 . .
C5 C4 H4A 109.1 . .
N1 C4 H4B 109.1 . .
C5 C4 H4B 109.1 . .
H4A C4 H4B 107.9 . .
C4 C5 H5A 109.5 . .
C4 C5 H5B 109.5 . .
H5A C5 H5B 109.5 . .
C4 C5 H5C 109.5 . .
H5A C5 H5C 109.5 . .
H5B C5 H5C 109.5 . .
N2 C6 C7 111.17(16) . .
N2 C6 C11 111.63(16) . .
C7 C6 C11 110.27(18) . .
N2 C6 H6 107.9 . .
C7 C6 H6 107.9 . .
C11 C6 H6 107.9 . .
C6 C7 C8 110.71(19) . .
C6 C7 H7A 109.5 . .
C8 C7 H7A 109.5 . .
C6 C7 H7B 109.5 . .
C8 C7 H7B 109.5 . .
H7A C7 H7B 108.1 . .
C9 C8 C7 111.3(2) . .
C9 C8 H8A 109.4 . .
C7 C8 H8A 109.4 . .
C9 C8 H8B 109.4 . .
C7 C8 H8B 109.4 . .
H8A C8 H8B 108.0 . .
C8 C9 C10 111.7(2) . .
C8 C9 H9A 109.3 . .
C10 C9 H9A 109.3 . .
C8 C9 H9B 109.3 . .
C10 C9 H9B 109.3 . .
H9A C9 H9B 107.9 . .
C9 C10 C11 111.2(2) . .
C9 C10 H10A 109.4 . .
C11 C10 H10A 109.4 . .
C9 C10 H10B 109.4 . .
C11 C10 H10B 109.4 . .
H10A C10 H10B 108.0 . .
C6 C11 C10 109.56(19) . .
C6 C11 H11A 109.8 . .
C10 C11 H11A 109.8 . .
C6 C11 H11B 109.8 . .
C10 C11 H11B 109.8 . .
H11A C11 H11B 108.2 . .
N3 C12 C17 110.51(17) . .
N3 C12 C13 112.51(17) . .
C17 C12 C13 110.72(18) . .
N3 C12 H12 107.6 . .
C17 C12 H12 107.6 . .
C13 C12 H12 107.6 . .
C12 C13 C14 111.27(19) . .
C12 C13 H13A 109.4 . .
C14 C13 H13A 109.4 . .
C12 C13 H13B 109.4 . .
C14 C13 H13B 109.4 . .
H13A C13 H13B 108.0 . .
C15 C14 C13 110.9(2) . .
C15 C14 H14A 109.5 . .
C13 C14 H14A 109.5 . .
C15 C14 H14B 109.4 . .
C13 C14 H14B 109.5 . .
H14A C14 H14B 108.0 . .
C16 C15 C14 111.3(2) . .
C16 C15 H15A 109.4 . .
C14 C15 H15A 109.4 . .
C16 C15 H15B 109.4 . .
C14 C15 H15B 109.4 . .
H15A C15 H15B 108.0 . .
C15 C16 C17 111.9(2) . .
C15 C16 H16A 109.2 . .
C17 C16 H16A 109.2 . .
C15 C16 H16B 109.2 . .
C17 C16 H16B 109.2 . .
H16A C16 H16B 107.9 . .
C16 C17 C12 110.95(19) . .
C16 C17 H17A 109.4 . .
C12 C17 H17A 109.4 . .
C16 C17 H17B 109.4 . .
C12 C17 H17B 109.4 . .
H17A C17 H17B 108.0 . .
Al1 C18 H18A 109.5 . .
Al1 C18 H18B 109.5 . .
H18A C18 H18B 109.5 . .
Al1 C18 H18C 109.5 . .
H18A C18 H18C 109.5 . .
H18B C18 H18C 109.5 . .
Al2 C19 H19A 109.5 . .
Al2 C19 H19B 109.5 . .
H19A C19 H19B 109.5 . .
Al2 C19 H19C 109.5 . .
H19A C19 H19C 109.5 . .
H19B C19 H19C 109.5 . .
Al2 C20 H20A 109.5 . .
Al2 C20 H20B 109.5 . .
H20A C20 H20B 109.5 . .
Al2 C20 H20C 109.5 . .
H20A C20 H20C 109.5 . .
H20B C20 H20C 109.5 . .

loop_
_geom_bond_atom_site_label_1
_geom_bond_atom_site_label_2
_geom_bond_distance
_geom_bond_site_symmetry_2
Al1 O1 1.7989(15) .
Al1 O1 1.8118(14) 3_777
Al1 N2 1.8901(16) .
Al1 C18 1.941(2) .
Al1 Al1 2.6170(11) 3_777
Al2 O1 1.7995(15) .
Al2 N3 1.9653(17) 3_777
Al2 C20 1.966(3) .
Al2 C19 1.970(2) .
O1 Al1 1.8117(14) 3_777
N1 C1 1.384(2) .
N1 C4 1.462(3) .
N1 C2 1.462(3) .
N2 C1 1.346(3) .
N2 C6 1.478(2) .
N3 C1 1.347(3) .
N3 C12 1.494(3) .
N3 Al2 1.9652(17) 3_777
C2 C3B 1.405(6) .
C2 C3A 1.499(7) .
C2 H2A 0.9901 .
C2 H2B 0.9901 .
C3A H2A 1.1921 .
C3A H3A1 0.9800 .
C3A H3A2 0.9800 .
C3A H3A3 0.9800 .
C3B H3B1 0.9800 .
C3B H3B2 0.9800 .
C3B H3B3 0.9800 .
C4 C5 1.508(4) .
C4 H4A 0.9900 .
C4 H4B 0.9900 .
C5 H5A 0.9800 .
C5 H5B 0.9800 .
C5 H5C 0.9800 .
C6 C7 1.518(3) .
C6 C11 1.524(3) .
C6 H6 1.0000 .
C7 C8 1.528(3) .
C7 H7A 0.9900 .
C7 H7B 0.9900 .
C8 C9 1.514(4) .
C8 H8A 0.9900 .
C8 H8B 0.9900 .
C9 C10 1.517(4) .
C9 H9A 0.9900 .
C9 H9B 0.9900 .
C10 C11 1.529(3) .
C10 H10A 0.9900 .
C10 H10B 0.9900 .
C11 H11A 0.9900 .
C11 H11B 0.9900 .
C12 C17 1.527(3) .
C12 C13 1.530(3) .
C12 H12 1.0000 .
C13 C14 1.532(3) .
C13 H13A 0.9900 .
C13 H13B 0.9900 .
C14 C15 1.521(4) .
C14 H14A 0.9900 .
C14 H14B 0.9900 .
C15 C16 1.512(4) .
C15 H15A 0.9900 .
C15 H15B 0.9900 .
C16 C17 1.527(3) .
C16 H16A 0.9900 .
C16 H16B 0.9900 .
C17 H17A 0.9900 .
C17 H17B 0.9900 .
C18 H18A 0.9800 .
C18 H18B 0.9800 .
C18 H18C 0.9800 .
C19 H19A 0.9800 .
C19 H19B 0.9800 .
C19 H19C 0.9800 .
C20 H20A 0.9800 .
C20 H20B 0.9800 .
C20 H20C 0.9800 .

loop_
_geom_torsion_atom_site_label_1
_geom_torsion_atom_site_label_2
_geom_torsion_atom_site_label_3
_geom_torsion_atom_site_label_4
_geom_torsion
_geom_torsion_site_symmetry_1
_geom_torsion_site_symmetry_4
O1 Al1 O1 Al2 135.16(15) 3_777 .
N2 Al1 O1 Al2 -121.84(12) . .
C18 Al1 O1 Al2 11.54(17) . .
Al1 Al1 O1 Al2 135.16(15) 3_777 .
O1 Al1 O1 Al1 0.0 3_777 3_777
N2 Al1 O1 Al1 103.00(8) . 3_777
C18 Al1 O1 Al1 -123.62(10) . 3_777
N3 Al2 O1 Al1 -137.16(12) 3_777 .
C20 Al2 O1 Al1 102.20(15) . .
C19 Al2 O1 Al1 -22.75(16) . .
N3 Al2 O1 Al1 -7.80(9) 3_777 3_777
C20 Al2 O1 Al1 -128.44(11) . 3_777
C19 Al2 O1 Al1 106.61(11) . 3_777
O1 Al1 N2 C1 -158.89(13) . .
O1 Al1 N2 C1 -66.00(15) 3_777 .
C18 Al1 N2 C1 66.28(17) . .
Al1 Al1 N2 C1 -110.04(14) 3_777 .
O1 Al1 N2 C6 22.15(17) . .
O1 Al1 N2 C6 115.05(15) 3_777 .
C18 Al1 N2 C6 -112.67(16) . .
Al1 Al1 N2 C6 71.01(16) 3_777 .
C6 N2 C1 N3 -152.39(17) . .
Al1 N2 C1 N3 28.6(2) . .
C6 N2 C1 N1 29.3(3) . .
Al1 N2 C1 N1 -149.73(15) . .
C12 N3 C1 N2 -153.18(17) . .
Al2 N3 C1 N2 35.4(2) 3_777 .
C12 N3 C1 N1 25.1(3) . .
Al2 N3 C1 N1 -146.26(15) 3_777 .
C4 N1 C1 N2 -128.0(2) . .
C2 N1 C1 N2 44.9(3) . .
C4 N1 C1 N3 53.7(3) . .
C2 N1 C1 N3 -133.4(2) . .
C1 N1 C2 C3B 114.8(5) . .
C4 N1 C2 C3B -72.2(5) . .
C1 N1 C2 C3A 59.6(5) . .
C4 N1 C2 C3A -127.3(4) . .
C1 N1 C4 C5 104.6(3) . .
C2 N1 C4 C5 -68.6(3) . .
C1 N2 C6 C7 -130.02(19) . .
Al1 N2 C6 C7 48.9(2) . .
C1 N2 C6 C11 106.4(2) . .
Al1 N2 C6 C11 -74.7(2) . .
N2 C6 C7 C8 177.27(19) . .
C11 C6 C7 C8 -58.4(2) . .
C6 C7 C8 C9 55.4(3) . .
C7 C8 C9 C10 -53.8(3) . .
C8 C9 C10 C11 55.1(3) . .
N2 C6 C11 C10 -176.78(18) . .
C7 C6 C11 C10 59.1(2) . .
C9 C10 C11 C6 -57.4(3) . .
C1 N3 C12 C17 111.6(2) . .
Al2 N3 C12 C17 -77.0(2) 3_777 .
C1 N3 C12 C13 -124.1(2) . .
Al2 N3 C12 C13 47.3(2) 3_777 .
N3 C12 C13 C14 180.00(18) . .
C17 C12 C13 C14 -55.8(2) . .
C12 C13 C14 C15 55.8(3) . .
C13 C14 C15 C16 -55.4(3) . .
C14 C15 C16 C17 55.6(3) . .
C15 C16 C17 C12 -55.6(3) . .
N3 C12 C17 C16 -179.36(19) . .
C13 C12 C17 C16 55.3(3) . .
